data_7215505
loop_
_publ_author_name
'Cao, Xinyu'
'Mu, Bao'
'Huang, Rudan'

_publ_section_title
;
 Synthesis of a series of coordination polymers based on mixed ligands to
 tune the structural dimension
;
_journal_issue 23
_journal_name_full CrystEngComm
_journal_page_first 5093
_journal_paper_doi 10.1039/c3ce42272k
_journal_volume 16
_journal_year 2014
_chemical_formula_sum 'C27 H18 Cd N2 O5'
_chemical_formula_weight 562.83
_chemical_name_systematic
; 
 ? 
;
_space_group_IT_number 15
_symmetry_cell_setting monoclinic
_symmetry_space_group_name_Hall '-C 2yc'
_symmetry_space_group_name_H-M 'C 1 2/c 1'
_atom_sites_solution_hydrogens geom
_atom_sites_solution_primary direct
_atom_sites_solution_secondary difmap
_audit_creation_method SHELXL-97
_cell_angle_alpha 90.00
_cell_angle_beta 98.6760(10)
_cell_angle_gamma 90.00
_cell_formula_units_Z 8
_cell_length_a 19.2419(7)
_cell_length_b 10.4225(3)
_cell_length_c 22.3595(7)
_cell_measurement_temperature 293(2)
_cell_volume 4432.9(2)
_computing_structure_refinement 'SHELXL-97 (Sheldrick, 2008)'
_computing_structure_solution 'SHELXS-97 (Sheldrick, 2008)'
_diffrn_ambient_temperature 293(2)
_diffrn_measured_fraction_theta_full 0.999
_diffrn_measured_fraction_theta_max 0.999
_diffrn_radiation_monochromator graphite
_diffrn_radiation_source 'fine-focus sealed tube'
_diffrn_radiation_type MoK\a
_diffrn_radiation_wavelength 0.71073
_diffrn_reflns_av_R_equivalents 0.0333
_diffrn_reflns_av_sigmaI/netI 0.0495
_diffrn_reflns_limit_h_max 22
_diffrn_reflns_limit_h_min -17
_diffrn_reflns_limit_k_max 12
_diffrn_reflns_limit_k_min -12
_diffrn_reflns_limit_l_max 26
_diffrn_reflns_limit_l_min -26
_diffrn_reflns_number 8273
_diffrn_reflns_theta_full 25.00
_diffrn_reflns_theta_max 25.00
_diffrn_reflns_theta_min 2.61
_exptl_absorpt_coefficient_mu 1.029
_exptl_absorpt_correction_T_max 0.7615
_exptl_absorpt_correction_T_min 0.7146
_exptl_absorpt_correction_type multi-scan
_exptl_absorpt_process_details sadabs
_exptl_crystal_density_diffrn 1.687
_exptl_crystal_density_method 'not measured'
_exptl_crystal_F_000 2256
_exptl_crystal_size_max 0.35
_exptl_crystal_size_mid 0.30
_exptl_crystal_size_min 0.28
_refine_diff_density_max 0.851
_refine_diff_density_min -0.355
_refine_diff_density_rms 0.072
_refine_ls_extinction_method none
_refine_ls_goodness_of_fit_ref 1.064
_refine_ls_hydrogen_treatment constr
_refine_ls_matrix_type full
_refine_ls_number_parameters 335
_refine_ls_number_reflns 3887
_refine_ls_number_restraints 0
_refine_ls_restrained_S_all 1.064
_refine_ls_R_factor_all 0.0601
_refine_ls_R_factor_gt 0.0376
_refine_ls_shift/su_max 0.002
_refine_ls_shift/su_mean 0.000
_refine_ls_structure_factor_coef Fsqd
_refine_ls_weighting_details 'calc w=1/[\s^2^(Fo^2^)+(0.0210P)^2^+3.3118P] where P=(Fo^2^+2Fc^2^)/3'
_refine_ls_weighting_scheme calc
_refine_ls_wR_factor_gt 0.0652
_refine_ls_wR_factor_ref 0.0764
_reflns_number_gt 2915
_reflns_number_total 3887
_reflns_threshold_expression >2sigma(I)
_cod_data_source_file c3ce42272k2.cif
_cod_data_source_block 121130c
_cod_depositor_comments
;
The following automatic conversions were performed:

'_symmetry_cell_setting' value 'Monoclinic' changed to 'monoclinic'
according to
/usr/data/users/saulius/crontab/automatic-downloads/rss-feeds/RSC/lib/dictionaries/cif_core.dic
dictionary named 'cif_core.dic' version 2.4.2 from 2011-04-26.

Automatic conversion script
Id: cif_fix_values 2281 2013-09-26 08:29:07Z andrius 

 Adding full bibliography for 7215502--7215509.cif.
;
_cod_original_sg_symbol_H-M C2/c
_cod_database_code 7215505

loop_
_symmetry_equiv_pos_as_xyz
'x, y, z'
'-x, y, -z+1/2'
'x+1/2, y+1/2, z'
'-x+1/2, y+1/2, -z+1/2'
'-x, -y, -z'
'x, -y, z-1/2'
'-x+1/2, -y+1/2, -z'
'x+1/2, -y+1/2, z-1/2'

loop_
_atom_site_label
_atom_site_type_symbol
_atom_site_fract_x
_atom_site_fract_y
_atom_site_fract_z
_atom_site_U_iso_or_equiv
_atom_site_adp_type
_atom_site_occupancy
_atom_site_symmetry_multiplicity
_atom_site_calc_flag
_atom_site_refinement_flags
_atom_site_disorder_assembly
_atom_site_disorder_group
Cd1 Cd 0.586028(16) 0.37144(3) 0.310635(12) 0.04425(12) Uani 1 1 d . . .
N1 N 0.63739(18) 0.1984(3) 0.26113(14) 0.0461(9) Uani 1 1 d . A .
N2 N 0.54057(19) 0.1709(4) 0.33691(15) 0.0529(10) Uani 1 1 d . A .
O1 O 0.6691(6) 0.3721(6) 0.3941(4) 0.071(3) Uani 0.76(2) 1 d P A 1
O2 O 0.6164(5) 0.5523(8) 0.3789(4) 0.095(4) Uani 0.76(2) 1 d P A 1
O1' O 0.6923(9) 0.429(4) 0.3752(9) 0.068(8) Uani 0.24(2) 1 d P A 2
O2' O 0.5978(8) 0.461(4) 0.4075(10) 0.089(13) Uani 0.24(2) 1 d P A 2
O3 O 0.47205(19) 0.4225(3) 0.31447(17) 0.0833(11) Uani 1 1 d . A .
O4 O 0.3798(2) 0.5013(3) 0.25807(14) 0.0821(11) Uani 1 1 d . . .
O5 O 0.29932(19) 0.9126(3) 0.46467(13) 0.0854(12) Uani 1 1 d . . .
C1 C 0.6597(3) 0.4799(5) 0.41122(19) 0.0494(11) Uani 1 1 d . A .
C2 C 0.6970(2) 0.5331(4) 0.47024(17) 0.0480(11) Uani 1 1 d . . .
C3 C 0.7637(2) 0.4949(4) 0.49656(18) 0.0545(12) Uani 1 1 d . . .
C4 C 0.7938(3) 0.5454(5) 0.55214(19) 0.0678(14) Uani 1 1 d . . .
H4 H 0.8381 0.5184 0.5701 0.081 Uiso 1 1 calc R A .
C5 C 0.7576(3) 0.6353(5) 0.5805(2) 0.0772(16) Uani 1 1 d . A .
H5 H 0.7778 0.6696 0.6175 0.093 Uiso 1 1 calc R . .
C6 C 0.6922(3) 0.6743(5) 0.5545(2) 0.0758(15) Uani 1 1 d . . .
H6 H 0.6676 0.7347 0.5737 0.091 Uiso 1 1 calc R A .
C7 C 0.6630(3) 0.6236(5) 0.49990(19) 0.0635(13) Uani 1 1 d . A .
H7 H 0.6186 0.6514 0.4823 0.076 Uiso 1 1 calc R . .
C8 C 0.4201(3) 0.4922(4) 0.3067(2) 0.0573(12) Uani 1 1 d . . .
C9 C 0.4017(2) 0.5716(4) 0.35852(18) 0.0495(11) Uani 1 1 d . A .
C10 C 0.4492(2) 0.5927(4) 0.4109(2) 0.0569(12) Uani 1 1 d . . .
H10 H 0.4927 0.5520 0.4161 0.068 Uiso 1 1 calc R A .
C11 C 0.4319(2) 0.6742(4) 0.45535(19) 0.0572(12) Uani 1 1 d . A .
H11 H 0.4642 0.6887 0.4900 0.069 Uiso 1 1 calc R . .
C12 C 0.3674(2) 0.7341(4) 0.44886(17) 0.0496(11) Uani 1 1 d . . .
C13 C 0.3192(2) 0.7073(4) 0.39815(18) 0.0580(12) Uani 1 1 d . A .
H13 H 0.2747 0.7442 0.3939 0.070 Uiso 1 1 calc R . .
C14 C 0.3362(2) 0.6268(4) 0.35398(19) 0.0583(12) Uani 1 1 d . . .
H14 H 0.3029 0.6093 0.3204 0.070 Uiso 1 1 calc R A .
C15 C 0.3498(3) 0.8293(5) 0.49495(19) 0.0650(14) Uani 1 1 d . A .
H15A H 0.3313 0.7855 0.5274 0.078 Uiso 1 1 calc R . .
H15B H 0.3915 0.8766 0.5121 0.078 Uiso 1 1 calc R . .
C16 C 0.6834(2) 0.2109(5) 0.22282(19) 0.0578(12) Uani 1 1 d . . .
H16 H 0.6963 0.2934 0.2130 0.069 Uiso 1 1 calc R A .
C17 C 0.7135(3) 0.1084(5) 0.1967(2) 0.0693(14) Uani 1 1 d . A .
H17 H 0.7457 0.1216 0.1702 0.083 Uiso 1 1 calc R . .
C18 C 0.6944(3) -0.0126(6) 0.2110(2) 0.0711(15) Uani 1 1 d . . .
H18 H 0.7141 -0.0830 0.1942 0.085 Uiso 1 1 calc R A .
C19 C 0.6462(3) -0.0313(5) 0.2500(2) 0.0606(13) Uani 1 1 d . A .
C20 C 0.6185(2) 0.0783(4) 0.27467(18) 0.0477(11) Uani 1 1 d . . .
C21 C 0.5676(2) 0.0640(4) 0.31471(19) 0.0521(12) Uani 1 1 d . A .
C22 C 0.5460(3) -0.0602(5) 0.3291(2) 0.0636(14) Uani 1 1 d . . .
C23 C 0.4952(3) -0.0687(6) 0.3675(3) 0.0856(19) Uani 1 1 d . A .
H23 H 0.4795 -0.1490 0.3777 0.103 Uiso 1 1 calc R . .
C24 C 0.4686(3) 0.0379(7) 0.3900(2) 0.0847(18) Uani 1 1 d . . .
H24 H 0.4352 0.0319 0.4159 0.102 Uiso 1 1 calc R A .
C25 C 0.4927(3) 0.1577(5) 0.3733(2) 0.0665(14) Uani 1 1 d . A .
H25 H 0.4741 0.2312 0.3883 0.080 Uiso 1 1 calc R . .
C26 C 0.6234(3) -0.1551(5) 0.2666(3) 0.0795(17) Uani 1 1 d . . .
H26 H 0.6417 -0.2279 0.2506 0.095 Uiso 1 1 calc R A .
C27 C 0.5766(3) -0.1691(5) 0.3044(3) 0.0795(18) Uani 1 1 d . A .
H27 H 0.5636 -0.2511 0.3148 0.095 Uiso 1 1 calc R . .

loop_
_atom_site_aniso_label
_atom_site_aniso_U_11
_atom_site_aniso_U_22
_atom_site_aniso_U_33
_atom_site_aniso_U_23
_atom_site_aniso_U_13
_atom_site_aniso_U_12
Cd1 0.04347(19) 0.04195(18) 0.04534(18) 0.00325(16) 0.00027(12) -0.00074(16)
N1 0.045(2) 0.042(2) 0.049(2) 0.0026(18) -0.0001(17) -0.0006(18)
N2 0.049(2) 0.055(2) 0.052(2) 0.0123(19) -0.0021(18) -0.008(2)
O1 0.094(6) 0.049(4) 0.057(4) -0.010(3) -0.025(4) 0.008(3)
O2 0.108(6) 0.076(5) 0.084(5) -0.015(4) -0.040(4) 0.038(4)
O1' 0.045(9) 0.12(2) 0.038(9) -0.024(11) 0.007(6) -0.004(11)
O2' 0.037(10) 0.16(3) 0.069(12) -0.040(16) 0.001(7) 0.009(11)
O3 0.065(2) 0.067(2) 0.123(3) -0.026(2) 0.030(2) 0.012(2)
O4 0.114(3) 0.067(2) 0.063(2) -0.0164(19) 0.008(2) 0.031(2)
O5 0.088(3) 0.102(3) 0.0569(19) -0.025(2) -0.0192(18) 0.046(2)
C1 0.048(3) 0.052(3) 0.048(3) -0.001(2) 0.007(2) -0.007(3)
C2 0.052(3) 0.045(2) 0.047(2) -0.005(2) 0.007(2) -0.004(2)
C3 0.061(3) 0.054(3) 0.047(3) -0.008(2) 0.006(2) 0.007(3)
C4 0.070(3) 0.078(3) 0.051(3) -0.012(3) -0.006(2) 0.010(3)
C5 0.093(4) 0.082(4) 0.054(3) -0.030(3) 0.001(3) 0.004(3)
C6 0.075(4) 0.083(4) 0.069(3) -0.028(3) 0.011(3) 0.010(3)
C7 0.063(3) 0.068(3) 0.058(3) -0.011(3) 0.006(2) 0.006(3)
C8 0.068(4) 0.031(2) 0.077(3) -0.002(2) 0.022(3) 0.001(2)
C9 0.062(3) 0.036(2) 0.051(2) 0.005(2) 0.012(2) 0.002(2)
C10 0.049(3) 0.051(3) 0.071(3) 0.011(2) 0.012(2) 0.010(2)
C11 0.054(3) 0.063(3) 0.053(3) 0.003(2) 0.005(2) 0.004(3)
C12 0.058(3) 0.048(3) 0.044(2) 0.005(2) 0.012(2) 0.007(2)
C13 0.057(3) 0.059(3) 0.057(3) -0.001(2) 0.008(2) 0.018(3)
C14 0.063(3) 0.059(3) 0.052(3) -0.009(2) 0.005(2) 0.012(3)
C15 0.074(4) 0.070(3) 0.049(3) 0.003(2) 0.004(2) 0.016(3)
C16 0.055(3) 0.058(3) 0.059(3) 0.007(3) 0.004(2) -0.003(3)
C17 0.060(3) 0.080(4) 0.068(3) -0.007(3) 0.010(2) 0.008(3)
C18 0.060(4) 0.070(4) 0.080(4) -0.015(3) -0.002(3) 0.020(3)
C19 0.056(3) 0.048(3) 0.071(3) 0.000(3) -0.015(3) 0.005(3)
C20 0.042(3) 0.046(3) 0.051(3) 0.005(2) -0.008(2) 0.001(2)
C21 0.052(3) 0.043(3) 0.055(3) 0.010(2) -0.014(2) -0.005(2)
C22 0.062(3) 0.057(3) 0.066(3) 0.016(3) -0.012(3) -0.016(3)
C23 0.089(5) 0.074(4) 0.087(4) 0.032(4) -0.008(3) -0.031(4)
C24 0.071(4) 0.108(5) 0.075(4) 0.028(4) 0.010(3) -0.026(4)
C25 0.060(3) 0.080(4) 0.059(3) 0.010(3) 0.007(2) -0.008(3)
C26 0.081(4) 0.048(3) 0.100(4) -0.005(3) -0.017(3) 0.006(3)
C27 0.088(5) 0.036(3) 0.103(4) 0.018(3) -0.023(4) -0.009(3)

loop_
_atom_type_symbol
_atom_type_description
_atom_type_scat_dispersion_real
_atom_type_scat_dispersion_imag
_atom_type_scat_source
C C 0.0033 0.0016 'International Tables Vol C Tables 4.2.6.8 and 6.1.1.4'
H H 0.0000 0.0000 'International Tables Vol C Tables 4.2.6.8 and 6.1.1.4'
O O 0.0106 0.0060 'International Tables Vol C Tables 4.2.6.8 and 6.1.1.4'
N N 0.0061 0.0033 'International Tables Vol C Tables 4.2.6.8 and 6.1.1.4'
Cd Cd -0.8075 1.2024 'International Tables Vol C Tables 4.2.6.8 and 6.1.1.4'

loop_
_geom_angle_atom_site_label_1
_geom_angle_atom_site_label_2
_geom_angle_atom_site_label_3
_geom_angle
_geom_angle_site_symmetry_1
_geom_angle_site_symmetry_3
O4 Cd1 O1 108.8(3) 2_655 .
O4 Cd1 O3 105.76(13) 2_655 .
O1 Cd1 O3 122.2(3) . .
O4 Cd1 O2' 113.7(11) 2_655 .
O1 Cd1 O2' 43.8(5) . .
O3 Cd1 O2' 80.3(4) . .
O4 Cd1 N2 150.08(12) 2_655 .
O1 Cd1 N2 92.3(3) . .
O3 Cd1 N2 78.64(13) . .
O2' Cd1 N2 96.2(11) . .
O4 Cd1 O1' 87.1(9) 2_655 .
O1 Cd1 O1' 21.7(6) . .
O3 Cd1 O1' 131.4(5) . .
O2' Cd1 O1' 52.2(6) . .
N2 Cd1 O1' 112.5(10) . .
O4 Cd1 N1 87.33(13) 2_655 .
O1 Cd1 N1 95.4(2) . .
O3 Cd1 N1 131.25(12) . .
O2' Cd1 N1 137.4(8) . .
N2 Cd1 N1 69.27(13) . .
O1' Cd1 N1 95.2(6) . .
O4 Cd1 O2 83.9(3) 2_655 .
O1 Cd1 O2 53.85(19) . .
O3 Cd1 O2 86.4(2) . .
O2' Cd1 O2 29.8(8) . .
N2 Cd1 O2 126.0(3) . .
O1' Cd1 O2 47.8(6) . .
N1 Cd1 O2 142.3(2) . .
O4 Cd1 C1 98.46(13) 2_655 .
O1 Cd1 C1 26.13(17) . .
O3 Cd1 C1 104.92(14) . .
O2' Cd1 C1 26.1(4) . .
N2 Cd1 C1 109.11(13) . .
O1' Cd1 C1 26.6(4) . .
N1 Cd1 C1 119.57(13) . .
O2 Cd1 C1 27.77(16) . .
C16 N1 C20 117.6(4) . .
C16 N1 Cd1 125.7(3) . .
C20 N1 Cd1 116.7(3) . .
C25 N2 C21 118.7(4) . .
C25 N2 Cd1 124.1(4) . .
C21 N2 Cd1 117.2(3) . .
C1 O1 Cd1 98.2(4) . .
C1 O2 Cd1 88.4(4) . .
C1 O1' Cd1 91.7(10) . .
C1 O2' Cd1 95.0(9) . .
C8 O3 Cd1 154.8(3) . .
C8 O4 Cd1 110.5(3) . 2_655
C3 O5 C15 120.2(3) 3_455 .
O2' C1 O1 91.0(13) . .
O2' C1 O1' 119.1(12) . .
O1 C1 O1' 42.8(14) . .
O2' C1 O2 59.9(16) . .
O1 C1 O2 119.4(5) . .
O1' C1 O2 104.2(13) . .
O2' C1 C2 117.3(8) . .
O1 C1 C2 122.9(5) . .
O1' C1 C2 121.1(9) . .
O2 C1 C2 117.7(4) . .
O2' C1 Cd1 58.9(7) . .
O1 C1 Cd1 55.7(3) . .
O1' C1 Cd1 61.7(9) . .
O2 C1 Cd1 63.9(3) . .
C2 C1 Cd1 175.1(3) . .
C7 C2 C3 118.1(4) . .
C7 C2 C1 118.4(4) . .
C3 C2 C1 123.6(4) . .
O5 C3 C2 117.7(4) 3_545 .
O5 C3 C4 122.1(4) 3_545 .
C2 C3 C4 120.2(4) . .
C5 C4 C3 119.8(5) . .
C5 C4 H4 120.1 . .
C3 C4 H4 120.1 . .
C6 C5 C4 120.2(4) . .
C6 C5 H5 119.9 . .
C4 C5 H5 119.9 . .
C5 C6 C7 119.5(5) . .
C5 C6 H6 120.2 . .
C7 C6 H6 120.2 . .
C6 C7 C2 122.2(5) . .
C6 C7 H7 118.9 . .
C2 C7 H7 118.9 . .
O3 C8 O4 123.9(5) . .
O3 C8 C9 119.8(5) . .
O4 C8 C9 116.3(4) . .
C14 C9 C10 118.3(4) . .
C14 C9 C8 119.4(4) . .
C10 C9 C8 122.2(4) . .
C11 C10 C9 120.2(4) . .
C11 C10 H10 119.9 . .
C9 C10 H10 119.9 . .
C12 C11 C10 120.8(4) . .
C12 C11 H11 119.6 . .
C10 C11 H11 119.6 . .
C11 C12 C13 118.6(4) . .
C11 C12 C15 121.2(4) . .
C13 C12 C15 120.2(4) . .
C14 C13 C12 120.7(4) . .
C14 C13 H13 119.6 . .
C12 C13 H13 119.6 . .
C13 C14 C9 121.2(4) . .
C13 C14 H14 119.4 . .
C9 C14 H14 119.4 . .
O5 C15 C12 106.8(3) . .
O5 C15 H15A 110.4 . .
C12 C15 H15A 110.4 . .
O5 C15 H15B 110.4 . .
C12 C15 H15B 110.4 . .
H15A C15 H15B 108.6 . .
N1 C16 C17 123.9(5) . .
N1 C16 H16 118.1 . .
C17 C16 H16 118.1 . .
C18 C17 C16 118.0(5) . .
C18 C17 H17 121.0 . .
C16 C17 H17 121.0 . .
C17 C18 C19 120.6(5) . .
C17 C18 H18 119.7 . .
C19 C18 H18 119.7 . .
C18 C19 C20 117.5(5) . .
C18 C19 C26 123.6(6) . .
C20 C19 C26 118.9(5) . .
N1 C20 C19 122.3(4) . .
N1 C20 C21 118.0(4) . .
C19 C20 C21 119.7(4) . .
N2 C21 C22 121.9(5) . .
N2 C21 C20 118.7(4) . .
C22 C21 C20 119.4(5) . .
C23 C22 C21 117.1(6) . .
C23 C22 C27 123.7(5) . .
C21 C22 C27 119.2(5) . .
C24 C23 C22 121.1(5) . .
C24 C23 H23 119.5 . .
C22 C23 H23 119.5 . .
C23 C24 C25 118.3(5) . .
C23 C24 H24 120.9 . .
C25 C24 H24 120.9 . .
N2 C25 C24 123.0(5) . .
N2 C25 H25 118.5 . .
C24 C25 H25 118.5 . .
C27 C26 C19 121.7(6) . .
C27 C26 H26 119.1 . .
C19 C26 H26 119.1 . .
C26 C27 C22 121.1(5) . .
C26 C27 H27 119.5 . .
C22 C27 H27 119.5 . .

loop_
_geom_bond_atom_site_label_1
_geom_bond_atom_site_label_2
_geom_bond_distance
_geom_bond_site_symmetry_2
Cd1 O4 2.220(3) 2_655
Cd1 O1 2.267(6) .
Cd1 O3 2.271(4) .
Cd1 O2' 2.337(14) .
Cd1 N2 2.373(4) .
Cd1 O1' 2.394(18) .
Cd1 N1 2.405(3) .
Cd1 O2 2.441(5) .
Cd1 C1 2.718(4) .
N1 C16 1.329(5) .
N1 C20 1.350(5) .
N2 C25 1.325(6) .
N2 C21 1.355(5) .
O1 C1 1.209(7) .
O2 C1 1.267(7) .
O1' C1 1.218(17) .
O2' C1 1.199(18) .
O3 C8 1.226(5) .
O4 C8 1.240(5) .
O4 Cd1 2.220(3) 2_655
O5 C3 1.364(5) 3_455
O5 C15 1.399(5) .
C1 C2 1.509(5) .
C2 C7 1.375(6) .
C2 C3 1.388(6) .
C3 O5 1.364(5) 3_545
C3 C4 1.392(5) .
C4 C5 1.378(6) .
C4 H4 0.9300 .
C5 C6 1.367(7) .
C5 H5 0.9300 .
C6 C7 1.370(6) .
C6 H6 0.9300 .
C7 H7 0.9300 .
C8 C9 1.509(6) .
C9 C14 1.375(6) .
C9 C10 1.390(6) .
C10 C11 1.387(6) .
C10 H10 0.9300 .
C11 C12 1.377(6) .
C11 H11 0.9300 .
C12 C13 1.380(5) .
C12 C15 1.506(6) .
C13 C14 1.373(5) .
C13 H13 0.9300 .
C14 H14 0.9300 .
C15 H15A 0.9700 .
C15 H15B 0.9700 .
C16 C17 1.386(6) .
C16 H16 0.9300 .
C17 C18 1.365(7) .
C17 H17 0.9300 .
C18 C19 1.381(7) .
C18 H18 0.9300 .
C19 C20 1.408(6) .
C19 C26 1.429(7) .
C20 C21 1.432(6) .
C21 C22 1.412(6) .
C22 C23 1.398(8) .
C22 C27 1.427(7) .
C23 C24 1.351(8) .
C23 H23 0.9300 .
C24 C25 1.402(7) .
C24 H24 0.9300 .
C25 H25 0.9300 .
C26 C27 1.333(7) .
C26 H26 0.9300 .
C27 H27 0.9300 .

loop_
_geom_torsion_atom_site_label_1
_geom_torsion_atom_site_label_2
_geom_torsion_atom_site_label_3
_geom_torsion_atom_site_label_4
_geom_torsion
_geom_torsion_site_symmetry_1
_geom_torsion_site_symmetry_4
O4 Cd1 N1 C16 17.2(3) 2_655 .
O1 Cd1 N1 C16 -91.4(4) . .
O3 Cd1 N1 C16 126.0(3) . .
O2' Cd1 N1 C16 -105.7(13) . .
N2 Cd1 N1 C16 178.2(4) . .
O1' Cd1 N1 C16 -69.6(9) . .
O2 Cd1 N1 C16 -59.3(6) . .
C1 Cd1 N1 C16 -81.0(3) . .
O4 Cd1 N1 C20 -164.2(3) 2_655 .
O1 Cd1 N1 C20 87.2(4) . .
O3 Cd1 N1 C20 -55.5(3) . .
O2' Cd1 N1 C20 72.9(13) . .
N2 Cd1 N1 C20 -3.2(3) . .
O1' Cd1 N1 C20 108.9(9) . .
O2 Cd1 N1 C20 119.3(5) . .
C1 Cd1 N1 C20 97.6(3) . .
O4 Cd1 N2 C25 -138.3(3) 2_655 .
O1 Cd1 N2 C25 86.0(4) . .
O3 Cd1 N2 C25 -36.4(3) . .
O2' Cd1 N2 C25 42.3(6) . .
O1' Cd1 N2 C25 93.9(6) . .
N1 Cd1 N2 C25 -179.1(4) . .
O2 Cd1 N2 C25 40.5(4) . .
C1 Cd1 N2 C25 65.6(4) . .
O4 Cd1 N2 C21 44.1(4) 2_655 .
O1 Cd1 N2 C21 -91.6(4) . .
O3 Cd1 N2 C21 146.0(3) . .
O2' Cd1 N2 C21 -135.3(6) . .
O1' Cd1 N2 C21 -83.7(5) . .
N1 Cd1 N2 C21 3.3(3) . .
O2 Cd1 N2 C21 -137.1(3) . .
C1 Cd1 N2 C21 -112.0(3) . .
O4 Cd1 O1 C1 70.1(8) 2_655 .
O3 Cd1 O1 C1 -53.6(9) . .
O2' Cd1 O1 C1 -34.9(12) . .
N2 Cd1 O1 C1 -131.6(8) . .
O1' Cd1 O1 C1 68.4(16) . .
N1 Cd1 O1 C1 159.1(7) . .
O2 Cd1 O1 C1 2.8(4) . .
O4 Cd1 O2 C1 -121.3(7) 2_655 .
O1 Cd1 O2 C1 -2.7(4) . .
O3 Cd1 O2 C1 132.4(7) . .
O2' Cd1 O2 C1 55.7(8) . .
N2 Cd1 O2 C1 59.3(8) . .
O1' Cd1 O2 C1 -29.6(9) . .
N1 Cd1 O2 C1 -43.6(11) . .
O4 Cd1 O1' C1 115(2) 2_655 .
O1 Cd1 O1' C1 -66.2(12) . .
O3 Cd1 O1' C1 7(3) . .
O2' Cd1 O1' C1 -7.8(10) . .
N2 Cd1 O1' C1 -88(2) . .
N1 Cd1 O1' C1 -157.6(19) . .
O2 Cd1 O1' C1 31.0(10) . .
O4 Cd1 O2' C1 -58(2) 2_655 .
O1 Cd1 O2' C1 35.0(10) . .
O3 Cd1 O2' C1 -161(2) . .
N2 Cd1 O2' C1 122(2) . .
O1' Cd1 O2' C1 8.0(10) . .
N1 Cd1 O2' C1 56(3) . .
O2 Cd1 O2' C1 -61.2(16) . .
O4 Cd1 O3 C8 -20.4(9) 2_655 .
O1 Cd1 O3 C8 104.6(9) . .
O2' Cd1 O3 C8 91.6(14) . .
N2 Cd1 O3 C8 -169.9(8) . .
O1' Cd1 O3 C8 79.9(15) . .
N1 Cd1 O3 C8 -121.0(8) . .
O2 Cd1 O3 C8 62.3(9) . .
C1 Cd1 O3 C8 83.1(8) . .
Cd1 O2' C1 O1 -48.0(11) . .
Cd1 O2' C1 O1' -14.2(18) . .
Cd1 O2' C1 O2 75.8(10) . .
Cd1 O2' C1 C2 -176.4(4) . .
Cd1 O1 C1 O2' 50.5(13) . .
Cd1 O1 C1 O1' -83.8(14) . .
Cd1 O1 C1 O2 -5.0(8) . .
Cd1 O1 C1 C2 174.3(4) . .
Cd1 O1' C1 O2' 13.9(17) . .
Cd1 O1' C1 O1 68.8(12) . .
Cd1 O1' C1 O2 -49.3(11) . .
Cd1 O1' C1 C2 175.3(4) . .
Cd1 O2 C1 O2' -67.7(9) . .
Cd1 O2 C1 O1 4.6(7) . .
Cd1 O2 C1 O1' 48.0(14) . .
Cd1 O2 C1 C2 -174.8(4) . .
O4 Cd1 C1 O2' 128(2) 2_655 .
O1 Cd1 C1 O2' -116(2) . .
O3 Cd1 C1 O2' 19(2) . .
N2 Cd1 C1 O2' -64(2) . .
O1' Cd1 C1 O2' -165.9(18) . .
N1 Cd1 C1 O2' -140(2) . .
O2 Cd1 C1 O2' 69.1(19) . .
O4 Cd1 C1 O1 -115.9(8) 2_655 .
O3 Cd1 C1 O1 135.2(8) . .
O2' Cd1 C1 O1 116(2) . .
N2 Cd1 C1 O1 52.3(8) . .
O1' Cd1 C1 O1 -50.1(15) . .
N1 Cd1 C1 O1 -24.2(9) . .
O2 Cd1 C1 O1 -175.1(8) . .
O4 Cd1 C1 O1' -66(2) 2_655 .
O1 Cd1 C1 O1' 50.1(15) . .
O3 Cd1 C1 O1' -175(2) . .
O2' Cd1 C1 O1' 165.9(18) . .
N2 Cd1 C1 O1' 102(2) . .
N1 Cd1 C1 O1' 26(2) . .
O2 Cd1 C1 O1' -125.1(18) . .
O4 Cd1 C1 O2 59.2(8) 2_655 .
O1 Cd1 C1 O2 175.1(8) . .
O3 Cd1 C1 O2 -49.7(8) . .
O2' Cd1 C1 O2 -69.1(19) . .
N2 Cd1 C1 O2 -132.6(8) . .
O1' Cd1 C1 O2 125.1(18) . .
N1 Cd1 C1 O2 151.0(8) . .
O4 Cd1 C1 C2 169(4) 2_655 .
O1 Cd1 C1 C2 -75(4) . .
O3 Cd1 C1 C2 60(4) . .
O2' Cd1 C1 C2 41(5) . .
N2 Cd1 C1 C2 -23(4) . .
O1' Cd1 C1 C2 -125(5) . .
N1 Cd1 C1 C2 -99(4) . .
O2 Cd1 C1 C2 110(4) . .
O2' C1 C2 C7 -39(2) . .
O1 C1 C2 C7 -149.5(9) . .
O1' C1 C2 C7 160(2) . .
O2 C1 C2 C7 29.8(10) . .
Cd1 C1 C2 C7 -78(4) . .
O2' C1 C2 C3 141(2) . .
O1 C1 C2 C3 29.9(11) . .
O1' C1 C2 C3 -21(2) . .
O2 C1 C2 C3 -150.7(9) . .
Cd1 C1 C2 C3 102(4) . .
C7 C2 C3 O5 -175.1(4) . 3_545
C1 C2 C3 O5 5.5(7) . 3_545
C7 C2 C3 C4 1.5(7) . .
C1 C2 C3 C4 -177.9(4) . .
O5 C3 C4 C5 175.3(5) 3_545 .
C2 C3 C4 C5 -1.2(7) . .
C3 C4 C5 C6 0.5(8) . .
C4 C5 C6 C7 -0.2(8) . .
C5 C6 C7 C2 0.7(8) . .
C3 C2 C7 C6 -1.3(7) . .
C1 C2 C7 C6 178.1(5) . .
Cd1 O3 C8 O4 83.5(9) . .
Cd1 O3 C8 C9 -97.5(8) . .
Cd1 O4 C8 O3 1.3(6) 2_655 .
Cd1 O4 C8 C9 -177.7(3) 2_655 .
O3 C8 C9 C14 -165.7(4) . .
O4 C8 C9 C14 13.4(6) . .
O3 C8 C9 C10 15.2(6) . .
O4 C8 C9 C10 -165.7(4) . .
C14 C9 C10 C11 -4.1(6) . .
C8 C9 C10 C11 175.1(4) . .
C9 C10 C11 C12 0.9(6) . .
C10 C11 C12 C13 2.4(6) . .
C10 C11 C12 C15 -176.0(4) . .
C11 C12 C13 C14 -2.6(6) . .
C15 C12 C13 C14 175.9(4) . .
C12 C13 C14 C9 -0.7(7) . .
C10 C9 C14 C13 4.0(6) . .
C8 C9 C14 C13 -175.2(4) . .
C3 O5 C15 C12 168.1(4) 3_455 .
C11 C12 C15 O5 153.2(4) . .
C13 C12 C15 O5 -25.2(6) . .
C20 N1 C16 C17 -0.7(6) . .
Cd1 N1 C16 C17 177.9(3) . .
N1 C16 C17 C18 0.3(7) . .
C16 C17 C18 C19 0.4(7) . .
C17 C18 C19 C20 -0.7(7) . .
C17 C18 C19 C26 179.5(4) . .
C16 N1 C20 C19 0.4(6) . .
Cd1 N1 C20 C19 -178.3(3) . .
C16 N1 C20 C21 -178.4(4) . .
Cd1 N1 C20 C21 2.8(5) . .
C18 C19 C20 N1 0.3(6) . .
C26 C19 C20 N1 -179.9(4) . .
C18 C19 C20 C21 179.1(4) . .
C26 C19 C20 C21 -1.1(6) . .
C25 N2 C21 C22 0.1(6) . .
Cd1 N2 C21 C22 177.9(3) . .
C25 N2 C21 C20 179.0(4) . .
Cd1 N2 C21 C20 -3.3(5) . .
N1 C20 C21 N2 0.2(6) . .
C19 C20 C21 N2 -178.6(4) . .
N1 C20 C21 C22 179.1(3) . .
C19 C20 C21 C22 0.3(6) . .
N2 C21 C22 C23 0.0(6) . .
C20 C21 C22 C23 -178.8(4) . .
N2 C21 C22 C27 -179.9(4) . .
C20 C21 C22 C27 1.3(6) . .
C21 C22 C23 C24 -0.5(7) . .
C27 C22 C23 C24 179.4(5) . .
C22 C23 C24 C25 0.8(8) . .
C21 N2 C25 C24 0.2(6) . .
Cd1 N2 C25 C24 -177.4(3) . .
C23 C24 C25 N2 -0.6(8) . .
C18 C19 C26 C27 -179.9(5) . .
C20 C19 C26 C27 0.3(7) . .
C19 C26 C27 C22 1.3(8) . .
C23 C22 C27 C26 178.0(5) . .
C21 C22 C27 C26 -2.1(7) . .
